data_2022752
loop_
_publ_author_name
'Karimli, Elvin G.'
'Khrustalev, Victor N.'
'Kurasova, Margarita N.'
'Akkurt, Mehmet'
'Khalilov, Ali N.'
'Bhattarai, Ajaya'
'Mamedov, &#x130;brahim G'

_publ_section_title
;
 Crystal structure and Hirshfeld surface analysis of
 (5a<i>S</i>,8a<i>R</i>)-3,5a-dimethyl-8-methyl-idene-2-oxododeca-hydro-oxireno[2',3':6,7]naphtho-[1,2-<i>b</i>]furan-6-yl
 (<i>Z</i>)-2-methyl-but-2-enoate extracted from <i>Ferula persica</i>.
;
_journal_coeditor_code WM5679
_journal_issue 'Pt 5'
_journal_name_full 'Acta crystallographica. Section E, Crystallographic communications'
_journal_page_first 474
_journal_page_last 477
_journal_paper_doi 10.1107/S205698902300333X
_journal_volume 79
_journal_year 2023
_chemical_absolute_configuration ad
_chemical_formula_iupac 'C20 H26 O5'
_chemical_formula_moiety 'C20 H26 O5'
_chemical_formula_sum 'C20 H26 O5'
_chemical_formula_weight 346.41
_chemical_name_systematic
'(5a<i>S</i>,8a<i>R</i>)-3,5a-Dimethyl-8-methylidene-2-oxododecahydrooxireno[2',3':6,7]naphtho[1,2-<i>b</i>]furan-6-yl (<i>Z</i>)-2-methylbut-2-enoate'
_space_group_crystal_system orthorhombic
_space_group_IT_number 19
_space_group_name_Hall 'P 2ac 2ab'
_space_group_name_H-M_alt 'P 21 21 21'
_atom_sites_solution_hydrogens mixed
_atom_sites_solution_primary difmap
_atom_sites_solution_secondary difmap
_audit_creation_method SHELXL-2013
_cell_angle_alpha 90
_cell_angle_beta 90
_cell_angle_gamma 90
_cell_formula_units_Z 4
_cell_length_a 7.11296(5)
_cell_length_b 15.4597(10)
_cell_length_c 16.0358(10)
_cell_measurement_reflns_used 16716
_cell_measurement_temperature 100(2)
_cell_measurement_theta_max 77.339
_cell_measurement_theta_min 3.944
_cell_volume 1763.36(16)
_computing_cell_refinement
;
CrysAlis PRO (Rigaku OD, 2022)
;
_computing_data_collection
;
CrysAlis PRO (Rigaku OD, 2022)
;
_computing_data_reduction
;
CrysAlis PRO (Rigaku OD, 2022)
;
_computing_molecular_graphics
;
ORTEP-3 for Windows (Farrugia, 2012)
;
_computing_publication_material
;
PLATON (Spek, 2020)
;
_computing_structure_refinement
;
SHELXL (Sheldrick, 2015b)
;
_computing_structure_solution
;
SHELXT (Sheldrick, 2015a)
;
_diffrn_ambient_temperature 100(2)
_diffrn_measured_fraction_theta_full 1.000
_diffrn_measured_fraction_theta_max 0.999
_diffrn_measurement_device_type 'XtaLAB Synergy, Dualflex, HyPix'
_diffrn_measurement_method '\f and \w scans'
_diffrn_radiation_type CuK\a
_diffrn_radiation_wavelength 1.54184
_diffrn_reflns_av_R_equivalents 0.0243
_diffrn_reflns_av_unetI/netI 0.0173
_diffrn_reflns_limit_h_max 8
_diffrn_reflns_limit_h_min -9
_diffrn_reflns_limit_k_max 16
_diffrn_reflns_limit_k_min -19
_diffrn_reflns_limit_l_max 20
_diffrn_reflns_limit_l_min -18
_diffrn_reflns_number 19755
_diffrn_reflns_theta_full 67.684
_diffrn_reflns_theta_max 77.817
_diffrn_reflns_theta_min 3.972
_diffrn_source 'micro-focus sealed X-ray tube'
_diffrn_standards_decay_% 0
_diffrn_standards_interval_count 0
_diffrn_standards_interval_time 0
_diffrn_standards_number 0
_exptl_absorpt_coefficient_mu 0.757
_exptl_absorpt_correction_T_max 1.000
_exptl_absorpt_correction_T_min 0.674
_exptl_absorpt_correction_type gaussian
_exptl_absorpt_process_details
;
(CrysAlis PRO; Rigaku OD, 2022)
;
_exptl_crystal_colour yellow
_exptl_crystal_density_diffrn 1.305
_exptl_crystal_description prism
_exptl_crystal_F_000 744
_exptl_crystal_size_max 0.21
_exptl_crystal_size_mid 0.18
_exptl_crystal_size_min 0.13
_refine_diff_density_max 0.561
_refine_diff_density_min -0.164
_refine_ls_abs_structure_details
;
Flack <i>x</i> determined using 1576 quotients
[(<i>I</i>^+^)-(<i>I</i>^-^)]/[(<i>I</i>^+^)+(<i>I</i>^-^)]
(Parsons et al, 2013).
;
_refine_ls_abs_structure_Flack 0.01(4)
_refine_ls_extinction_method none
_refine_ls_goodness_of_fit_ref 1.045
_refine_ls_hydrogen_treatment mixed
_refine_ls_matrix_type full
_refine_ls_number_parameters 238
_refine_ls_number_reflns 3751
_refine_ls_number_restraints 0
_refine_ls_restrained_S_all 1.045
_refine_ls_R_factor_all 0.0315
_refine_ls_R_factor_gt 0.0313
_refine_ls_shift/su_max 0.000
_refine_ls_shift/su_mean 0.000
_refine_ls_structure_factor_coef Fsqd
_refine_ls_weighting_details 'w=1/[\s^2^(Fo^2^)+(0.0444P)^2^+0.4585P] where P=(Fo^2^+2Fc^2^)/3'
_refine_ls_weighting_scheme calc
_refine_ls_wR_factor_gt 0.0819
_refine_ls_wR_factor_ref 0.0821
_reflns_number_gt 3717
_reflns_number_total 3751
_reflns_threshold_expression 'I > 2\s(I)'
_cod_data_source_file wm5679sup1.cif
_cod_data_source_block I
_cod_depositor_comments 'Adding full bibliography for 2022752.cif.'
_cod_database_code 2022752
_cod_database_fobs_code 2022752
_shelx_space_group_comment
;
The symmetry employed for this shelxl refinement is uniquely defined
by the following loop, which should always be used as a source of
symmetry information in preference to the above space-group names.
They are only intended as comments.
;
_shelx_estimated_absorpt_t_min 0.857
_shelx_estimated_absorpt_t_max 0.908
_shelxl_version_number .2013

loop_
_space_group_symop_operation_xyz
'x, y, z'
'-x+1/2, -y, z+1/2'
'-x, y+1/2, -z+1/2'
'x+1/2, -y+1/2, -z'

loop_
_atom_site_type_symbol
_atom_site_label
_atom_site_fract_x
_atom_site_fract_y
_atom_site_fract_z
_atom_site_U_iso_or_equiv
_atom_site_adp_type
_atom_site_calc_flag
_atom_site_occupancy
_atom_site_disorder_assembly
_atom_site_disorder_group
O O1 0.27214(18) 0.55551(9) 0.81184(8) 0.0258(3) Uani d 1 . .
O O2 0.1708(2) 0.66397(9) 0.89164(9) 0.0325(3) Uani d 1 . .
O O3 0.62078(17) 0.61814(8) 0.55679(8) 0.0217(3) Uani d 1 . .
O O4 0.7139(2) 0.60760(8) 0.42338(8) 0.0316(3) Uani d 1 . .
C C2 0.2969(3) 0.61638(12) 0.87107(10) 0.0257(4) Uani d 1 . .
C C3 0.4949(3) 0.61151(12) 0.90431(11) 0.0278(4) Uani d 1 . .
H H3 0.4936 0.5693 0.9516 0.033 Uiso calc 1 . .
C C3A 0.6045(3) 0.56914(11) 0.83285(11) 0.0237(4) Uani d 1 . .
H H3A 0.7026 0.5300 0.8568 0.028 Uiso calc 1 . .
C C4 0.6965(3) 0.62980(11) 0.76998(11) 0.0259(4) Uani d 1 . .
H H4A 0.7893 0.6675 0.7983 0.031 Uiso calc 1 . .
H H4B 0.6003 0.6670 0.7434 0.031 Uiso calc 1 . .
C C5 0.7941(3) 0.57422(12) 0.70428(12) 0.0270(4) Uani d 1 . .
H H5A 0.8994 0.5429 0.7311 0.032 Uiso calc 1 . .
H H5B 0.8483 0.6127 0.6612 0.032 Uiso calc 1 . .
C C5A 0.6636(2) 0.50725(11) 0.66081(11) 0.0220(3) Uani d 1 . .
C C6 0.6543(3) 0.52614(11) 0.56680(11) 0.0226(3) Uani d 1 . .
H H6 0.7798 0.5124 0.5420 0.027 Uiso calc 1 . .
C C7 0.5062(3) 0.47385(11) 0.52056(11) 0.0234(4) Uani d 1 . .
H H7 0.5477 0.4454 0.4677 0.028 Uiso calc 1 . .
C C8 0.3552(3) 0.42987(11) 0.56746(11) 0.0227(3) Uani d 1 . .
H H8 0.3055 0.3750 0.5428 0.027 Uiso calc 1 . .
C C9 0.3431(2) 0.43826(11) 0.65931(11) 0.0217(3) Uani d 1 . .
C C9A 0.4598(2) 0.51073(10) 0.69607(10) 0.0194(3) Uani d 1 . .
H H9A 0.4033 0.5660 0.6756 0.023 Uiso calc 1 . .
C C9B 0.4515(2) 0.51404(11) 0.79115(10) 0.0219(3) Uani d 1 . .
H H9B 0.4543 0.4540 0.8143 0.026 Uiso calc 1 . .
O O10 0.31873(19) 0.50878(8) 0.52107(8) 0.0254(3) Uani d 1 . .
C C10 0.5680(4) 0.69679(14) 0.93885(14) 0.0379(5) Uani d 1 . .
H H10A 0.5624 0.7412 0.8953 0.057 Uiso calc 1 . .
H H10B 0.6984 0.6895 0.9572 0.057 Uiso calc 1 . .
H H10C 0.4902 0.7146 0.9863 0.057 Uiso calc 1 . .
C C11 0.7473(3) 0.41612(12) 0.67128(13) 0.0295(4) Uani d 1 . .
H H11A 0.7450 0.3999 0.7303 0.044 Uiso calc 1 . .
H H11B 0.8774 0.4159 0.6511 0.044 Uiso calc 1 . .
H H11C 0.6729 0.3746 0.6390 0.044 Uiso calc 1 . .
C C12 0.6677(3) 0.65206(11) 0.48211(11) 0.0214(3) Uani d 1 . .
C C13 0.6622(2) 0.74835(11) 0.48349(10) 0.0201(3) Uani d 1 . .
C C14 0.6640(2) 0.79339(11) 0.41196(11) 0.0215(3) Uani d 1 . .
H H14 0.6658 0.8546 0.4177 0.026 Uiso calc 1 . .
C C15 0.6619(3) 0.79287(11) 0.56742(11) 0.0224(3) Uani d 1 . .
H H15A 0.5441 0.7800 0.5966 0.034 Uiso calc 1 . .
H H15B 0.6732 0.8555 0.5594 0.034 Uiso calc 1 . .
H H15C 0.7682 0.7720 0.6007 0.034 Uiso calc 1 . .
C C16 0.6635(3) 0.75991(11) 0.32443(11) 0.0245(4) Uani d 1 . .
H H16A 0.6156 0.8048 0.2868 0.037 Uiso calc 1 . .
H H16B 0.5826 0.7087 0.3210 0.037 Uiso calc 1 . .
H H16C 0.7918 0.7443 0.3081 0.037 Uiso calc 1 . .
C C17 0.2362(3) 0.38217(12) 0.70195(12) 0.0251(4) Uani d 1 . .
H H17A 0.165(3) 0.3387(14) 0.6752(13) 0.018(5) Uiso d 1 . .
H H17B 0.218(3) 0.3870(14) 0.7618(15) 0.028(6) Uiso d 1 . .

loop_
_atom_site_aniso_label
_atom_site_aniso_U_11
_atom_site_aniso_U_22
_atom_site_aniso_U_33
_atom_site_aniso_U_12
_atom_site_aniso_U_13
_atom_site_aniso_U_23
O1 0.0248(6) 0.0325(6) 0.0203(6) -0.0019(5) 0.0003(5) -0.0013(5)
O2 0.0399(8) 0.0341(7) 0.0234(6) 0.0069(6) 0.0046(6) 0.0021(5)
O3 0.0268(6) 0.0167(5) 0.0218(6) 0.0001(5) 0.0052(5) 0.0007(5)
O4 0.0485(8) 0.0216(6) 0.0247(6) -0.0013(6) 0.0106(6) -0.0019(5)
C2 0.0347(10) 0.0268(8) 0.0156(7) -0.0025(8) 0.0019(7) 0.0039(6)
C3 0.0355(10) 0.0264(9) 0.0214(8) -0.0034(8) -0.0035(8) 0.0013(7)
C3A 0.0269(9) 0.0224(8) 0.0219(8) -0.0020(7) -0.0054(7) 0.0025(7)
C4 0.0273(9) 0.0230(8) 0.0275(9) -0.0057(7) -0.0051(7) 0.0015(7)
C5 0.0221(8) 0.0304(9) 0.0286(9) -0.0043(7) -0.0033(7) 0.0025(7)
C5A 0.0206(8) 0.0205(8) 0.0251(8) 0.0016(6) -0.0003(7) 0.0015(6)
C6 0.0248(8) 0.0169(7) 0.0261(8) 0.0022(6) 0.0045(7) 0.0012(7)
C7 0.0322(9) 0.0173(7) 0.0209(8) 0.0030(7) 0.0016(7) 0.0002(6)
C8 0.0279(8) 0.0170(7) 0.0231(8) 0.0015(6) -0.0018(7) 0.0004(6)
C9 0.0216(8) 0.0207(8) 0.0230(8) 0.0005(7) -0.0013(7) -0.0001(6)
C9A 0.0211(8) 0.0184(7) 0.0188(7) 0.0001(6) -0.0010(6) 0.0019(6)
C9B 0.0251(9) 0.0206(8) 0.0199(8) -0.0018(7) -0.0019(6) 0.0027(6)
O10 0.0308(7) 0.0197(6) 0.0258(6) 0.0008(5) -0.0053(5) 0.0020(5)
C10 0.0463(12) 0.0327(10) 0.0348(11) -0.0077(9) 0.0000(10) -0.0097(9)
C11 0.0271(9) 0.0261(9) 0.0355(10) 0.0064(7) -0.0023(8) 0.0062(8)
C12 0.0230(8) 0.0204(8) 0.0208(8) -0.0017(7) 0.0022(7) -0.0003(6)
C13 0.0183(7) 0.0195(7) 0.0225(8) -0.0017(6) 0.0016(7) -0.0004(6)
C14 0.0196(8) 0.0200(7) 0.0248(8) -0.0011(6) 0.0004(7) -0.0002(6)
C15 0.0239(8) 0.0203(7) 0.0230(8) -0.0013(7) 0.0010(7) -0.0016(6)
C16 0.0261(9) 0.0261(8) 0.0212(8) 0.0014(7) 0.0011(7) 0.0007(7)
C17 0.0234(8) 0.0258(8) 0.0262(9) -0.0036(7) -0.0017(7) -0.0006(7)

loop_
_atom_type_symbol
_atom_type_description
_atom_type_scat_dispersion_real
_atom_type_scat_dispersion_imag
_atom_type_scat_source
C C 0.0181 0.0091 'International Tables Vol C Tables 4.2.6.8 and 6.1.1.4'
H H 0.0000 0.0000 'International Tables Vol C Tables 4.2.6.8 and 6.1.1.4'
O O 0.0492 0.0322 'International Tables Vol C Tables 4.2.6.8 and 6.1.1.4'

loop_
_exptl_crystal_face_index_h
_exptl_crystal_face_index_k
_exptl_crystal_face_index_l
_exptl_crystal_face_perp_dist
0 -1 0 0.1119
0 1 0 0.0701
0 -1 -1 0.0807
0 1 1 0.0867
1 0 0 0.1190
-1 0 0 0.0910
0 -1 1 0.1012
0 0 -1 0.0442
0 0 1 0.0816

loop_
_geom_angle_atom_site_label_1
_geom_angle_atom_site_label_2
_geom_angle_atom_site_label_3
_geom_angle_site_symmetry_1
_geom_angle_site_symmetry_3
_geom_angle
_geom_angle_publ_flag
C2 O1 C9B . . 110.55(14) ?
C12 O3 C6 . . 116.01(13) ?
O2 C2 O1 . . 121.42(18) ?
O2 C2 C3 . . 128.94(17) ?
O1 C2 C3 . . 109.64(16) ?
C2 C3 C10 . . 113.86(17) ?
C2 C3 C3A . . 103.43(14) ?
C10 C3 C3A . . 117.94(17) ?
C2 C3 H3 . . 107.0 ?
C10 C3 H3 . . 107.0 ?
C3A C3 H3 . . 107.0 ?
C4 C3A C3 . . 116.74(15) ?
C4 C3A C9B . . 110.96(14) ?
C3 C3A C9B . . 101.65(15) ?
C4 C3A H3A . . 109.0 ?
C3 C3A H3A . . 109.0 ?
C9B C3A H3A . . 109.0 ?
C3A C4 C5 . . 107.78(15) ?
C3A C4 H4A . . 110.2 ?
C5 C4 H4A . . 110.2 ?
C3A C4 H4B . . 110.2 ?
C5 C4 H4B . . 110.2 ?
H4A C4 H4B . . 108.5 ?
C4 C5 C5A . . 114.37(16) ?
C4 C5 H5A . . 108.7 ?
C5A C5 H5A . . 108.7 ?
C4 C5 H5B . . 108.7 ?
C5A C5 H5B . . 108.7 ?
H5A C5 H5B . . 107.6 ?
C6 C5A C11 . . 107.32(15) ?
C6 C5A C5 . . 109.79(14) ?
C11 C5A C5 . . 109.24(15) ?
C6 C5A C9A . . 108.03(14) ?
C11 C5A C9A . . 110.64(14) ?
C5 C5A C9A . . 111.71(14) ?
O3 C6 C7 . . 110.69(14) ?
O3 C6 C5A . . 107.57(13) ?
C7 C6 C5A . . 114.02(14) ?
O3 C6 H6 . . 108.1 ?
C7 C6 H6 . . 108.1 ?
C5A C6 H6 . . 108.1 ?
O10 C7 C8 . . 59.73(11) ?
O10 C7 C6 . . 116.08(13) ?
C8 C7 C6 . . 120.00(15) ?
O10 C7 H7 . . 116.3 ?
C8 C7 H7 . . 116.3 ?
C6 C7 H7 . . 116.3 ?
O10 C8 C7 . . 58.83(11) ?
O10 C8 C9 . . 115.17(14) ?
C7 C8 C9 . . 120.57(16) ?
O10 C8 H8 . . 116.5 ?
C7 C8 H8 . . 116.5 ?
C9 C8 H8 . . 116.5 ?
C17 C9 C8 . . 118.92(16) ?
C17 C9 C9A . . 126.23(16) ?
C8 C9 C9A . . 114.83(15) ?
C9 C9A C9B . . 113.11(14) ?
C9 C9A C5A . . 110.09(14) ?
C9B C9A C5A . . 113.57(14) ?
C9 C9A H9A . . 106.5 ?
C9B C9A H9A . . 106.5 ?
C5A C9A H9A . . 106.5 ?
O1 C9B C9A . . 105.92(13) ?
O1 C9B C3A . . 106.01(13) ?
C9A C9B C3A . . 115.22(14) ?
O1 C9B H9B . . 109.8 ?
C9A C9B H9B . . 109.8 ?
C3A C9B H9B . . 109.8 ?
C7 O10 C8 . . 61.44(11) ?
C3 C10 H10A . . 109.5 ?
C3 C10 H10B . . 109.5 ?
H10A C10 H10B . . 109.5 ?
C3 C10 H10C . . 109.5 ?
H10A C10 H10C . . 109.5 ?
H10B C10 H10C . . 109.5 ?
C5A C11 H11A . . 109.5 ?
C5A C11 H11B . . 109.5 ?
H11A C11 H11B . . 109.5 ?
C5A C11 H11C . . 109.5 ?
H11A C11 H11C . . 109.5 ?
H11B C11 H11C . . 109.5 ?
O4 C12 O3 . . 122.45(16) ?
O4 C12 C13 . . 125.87(16) ?
O3 C12 C13 . . 111.64(14) ?
C14 C13 C12 . . 120.38(15) ?
C14 C13 C15 . . 121.65(15) ?
C12 C13 C15 . . 117.93(15) ?
C13 C14 C16 . . 128.49(15) ?
C13 C14 H14 . . 115.8 ?
C16 C14 H14 . . 115.8 ?
C13 C15 H15A . . 109.5 ?
C13 C15 H15B . . 109.5 ?
H15A C15 H15B . . 109.5 ?
C13 C15 H15C . . 109.5 ?
H15A C15 H15C . . 109.5 ?
H15B C15 H15C . . 109.5 ?
C14 C16 H16A . . 109.5 ?
C14 C16 H16B . . 109.5 ?
H16A C16 H16B . . 109.5 ?
C14 C16 H16C . . 109.5 ?
H16A C16 H16C . . 109.5 ?
H16B C16 H16C . . 109.5 ?
C9 C17 H17A . . 122.2(13) ?
C9 C17 H17B . . 122.1(14) ?
H17A C17 H17B . . 115.5(19) ?

loop_
_geom_bond_atom_site_label_1
_geom_bond_atom_site_label_2
_geom_bond_site_symmetry_2
_geom_bond_distance
_geom_bond_publ_flag
O1 C2 . 1.349(2) ?
O1 C9B . 1.466(2) ?
O2 C2 . 1.206(2) ?
O3 C12 . 1.349(2) ?
O3 C6 . 1.4510(19) ?
O4 C12 . 1.211(2) ?
C2 C3 . 1.508(3) ?
C3 C10 . 1.522(3) ?
C3 C3A . 1.533(3) ?
C3 H3 . 1.0000 ?
C3A C4 . 1.525(2) ?
C3A C9B . 1.535(2) ?
C3A H3A . 1.0000 ?
C4 C5 . 1.526(3) ?
C4 H4A . 0.9900 ?
C4 H4B . 0.9900 ?
C5 C5A . 1.556(2) ?
C5 H5A . 0.9900 ?
C5 H5B . 0.9900 ?
C5A C6 . 1.537(2) ?
C5A C11 . 1.539(2) ?
C5A C9A . 1.557(2) ?
C6 C7 . 1.521(3) ?
C6 H6 . 1.0000 ?
C7 O10 . 1.439(2) ?
C7 C8 . 1.477(3) ?
C7 H7 . 1.0000 ?
C8 O10 . 1.452(2) ?
C8 C9 . 1.481(2) ?
C8 H8 . 1.0000 ?
C9 C17 . 1.341(3) ?
C9 C9A . 1.514(2) ?
C9A C9B . 1.527(2) ?
C9A H9A . 1.0000 ?
C9B H9B . 1.0000 ?
C10 H10A . 0.9800 ?
C10 H10B . 0.9800 ?
C10 H10C . 0.9800 ?
C11 H11A . 0.9800 ?
C11 H11B . 0.9800 ?
C11 H11C . 0.9800 ?
C12 C13 . 1.489(2) ?
C13 C14 . 1.342(2) ?
C13 C15 . 1.512(2) ?
C14 C16 . 1.496(2) ?
C14 H14 . 0.9500 ?
C15 H15A . 0.9800 ?
C15 H15B . 0.9800 ?
C15 H15C . 0.9800 ?
C16 H16A . 0.9800 ?
C16 H16B . 0.9800 ?
C16 H16C . 0.9800 ?
C17 H17A . 0.94(2) ?
C17 H17B . 0.97(2) ?

loop_
_geom_hbond_atom_site_label_D
_geom_hbond_atom_site_label_H
_geom_hbond_atom_site_label_A
_geom_hbond_site_symmetry_A
_geom_hbond_distance_DH
_geom_hbond_distance_HA
_geom_hbond_distance_DA
_geom_hbond_angle_DHA
_geom_hbond_publ_flag
C3A H3A O4 2_665 1.00 2.45 3.353(2) 149 yes
C5 H5B O3 . 0.99 2.33 2.752(2) 105 no
C8 H8 O2 2_564 1.00 2.50 3.176(2) 124 yes
C9A H9A O3 . 1.00 2.58 3.010(2) 106 no
C14 H14 O10 4_566 0.95 2.57 3.423(2) 149 yes
C16 H16B O4 . 0.98 2.45 2.862(2) 105 no

loop_
_geom_torsion_atom_site_label_1
_geom_torsion_atom_site_label_2
_geom_torsion_atom_site_label_3
_geom_torsion_atom_site_label_4
_geom_torsion_site_symmetry_1
_geom_torsion_site_symmetry_2
_geom_torsion_site_symmetry_3
_geom_torsion_site_symmetry_4
_geom_torsion
_geom_torsion_publ_flag
C9B O1 C2 O2 . . . . 172.91(16) ?
C9B O1 C2 C3 . . . . -8.26(18) ?
O2 C2 C3 C10 . . . . -28.0(3) ?
O1 C2 C3 C10 . . . . 153.32(16) ?
O2 C2 C3 C3A . . . . -157.18(18) ?
O1 C2 C3 C3A . . . . 24.10(18) ?
C2 C3 C3A C4 . . . . 92.11(18) ?
C10 C3 C3A C4 . . . . -34.6(2) ?
C2 C3 C3A C9B . . . . -28.74(17) ?
C10 C3 C3A C9B . . . . -155.42(17) ?
C3 C3A C4 C5 . . . . -179.07(15) ?
C9B C3A C4 C5 . . . . -63.29(19) ?
C3A C4 C5 C5A . . . . 55.2(2) ?
C4 C5 C5A C6 . . . . 118.63(17) ?
C4 C5 C5A C11 . . . . -123.94(17) ?
C4 C5 C5A C9A . . . . -1.2(2) ?
C12 O3 C6 C7 . . . . -75.56(18) ?
C12 O3 C6 C5A . . . . 159.27(14) ?
C11 C5A C6 O3 . . . . -166.03(14) ?
C5 C5A C6 O3 . . . . -47.40(18) ?
C9A C5A C6 O3 . . . . 74.64(17) ?
C11 C5A C6 C7 . . . . 70.81(18) ?
C5 C5A C6 C7 . . . . -170.56(14) ?
C9A C5A C6 C7 . . . . -48.52(18) ?
O3 C6 C7 O10 . . . . -36.6(2) ?
C5A C6 C7 O10 . . . . 84.87(18) ?
O3 C6 C7 C8 . . . . -105.14(17) ?
C5A C6 C7 C8 . . . . 16.3(2) ?
C6 C7 C8 O10 . . . . 104.52(16) ?
O10 C7 C8 C9 . . . . -102.71(17) ?
C6 C7 C8 C9 . . . . 1.8(2) ?
O10 C8 C9 C17 . . . . 128.89(18) ?
C7 C8 C9 C17 . . . . -163.85(17) ?
O10 C8 C9 C9A . . . . -52.2(2) ?
C7 C8 C9 C9A . . . . 15.0(2) ?
C17 C9 C9A C9B . . . . 1.8(3) ?
C8 C9 C9A C9B . . . . -176.92(15) ?
C17 C9 C9A C5A . . . . 130.09(19) ?
C8 C9 C9A C5A . . . . -48.67(19) ?
C6 C5A C9A C9 . . . . 65.44(17) ?
C11 C5A C9A C9 . . . . -51.76(19) ?
C5 C5A C9A C9 . . . . -173.70(14) ?
C6 C5A C9A C9B . . . . -166.57(14) ?
C11 C5A C9A C9B . . . . 76.22(19) ?
C5 C5A C9A C9B . . . . -45.71(19) ?
C2 O1 C9B C9A . . . . -133.99(14) ?
C2 O1 C9B C3A . . . . -11.12(17) ?
C9 C9A C9B O1 . . . . -78.72(17) ?
C5A C9A C9B O1 . . . . 154.87(13) ?
C9 C9A C9B C3A . . . . 164.45(14) ?
C5A C9A C9B C3A . . . . 38.0(2) ?
C4 C3A C9B O1 . . . . -99.98(16) ?
C3 C3A C9B O1 . . . . 24.83(16) ?
C4 C3A C9B C9A . . . . 16.8(2) ?
C3 C3A C9B C9A . . . . 141.61(15) ?
C6 C7 O10 C8 . . . . -111.03(17) ?
C9 C8 O10 C7 . . . . 111.87(18) ?
C6 O3 C12 O4 . . . . 8.5(3) ?
C6 O3 C12 C13 . . . . -169.25(15) ?
O4 C12 C13 C14 . . . . 16.9(3) ?
O3 C12 C13 C14 . . . . -165.42(16) ?
O4 C12 C13 C15 . . . . -160.91(18) ?
O3 C12 C13 C15 . . . . 16.8(2) ?
C12 C13 C14 C16 . . . . 2.7(3) ?
C15 C13 C14 C16 . . . . -179.63(18) ?
